data_7006734
loop_
_publ_author_name
'Meermann, Christian'
'Sirsch, Peter'
'T\"ornroos, Karl W'
'Anwander, Reiner'

_publ_section_title
;
 Synthesis and structural characterization of scandium SALEN complexes.
;
_journal_issue 8
_journal_name_full 'Dalton transactions (Cambridge, England : 2003)'
_journal_page_first 1041
_journal_page_last 1050
_journal_paper_doi 10.1039/b513370j
_journal_year 2006
_chemical_compound_source 'see text'
_chemical_formula_moiety 'C48 H65 N2 O3 Sc Si'
_chemical_formula_sum 'C48 H65 N2 O3 Sc Si'
_chemical_formula_weight 791.07
_chemical_name_common (Salen)Sc(OSitBuPh2)
_chemical_name_systematic
;
[N,N'-bis(3,5-di-tert.-butylsalicylidene)ethylene diamino](diphenyl-tert.
-butylsiloxy)scandium(III) (Salen)Sc(OSitBuPh2)
;
_space_group_IT_number 2
_symmetry_cell_setting triclinic
_symmetry_space_group_name_Hall '-P 1'
_symmetry_space_group_name_H-M 'P -1'
_atom_sites_solution_hydrogens geom
_atom_sites_solution_primary direct
_atom_sites_solution_secondary difmap
_cell_angle_alpha 66.9842(6)
_cell_angle_beta 75.4467(6)
_cell_angle_gamma 67.8923(6)
_cell_formula_units_Z 2
_cell_length_a 12.0560(2)
_cell_length_b 14.0187(2)
_cell_length_c 16.0392(3)
_cell_measurement_reflns_used 7219
_cell_measurement_temperature 123
_cell_measurement_theta_max 26.37
_cell_measurement_theta_min 2.04
_cell_volume 2294.25(7)
_computing_cell_refinement 'DENZO (Z. Otwinowski and W. Minor, 1997)'
_computing_data_collection 'COLLECT (Nonius, 1998)'
_computing_data_reduction 'DENZO (Z. Otwinowski and W. Minor, 1997)'
_computing_molecular_graphics 'PLATON (Spek, 1990)'
_computing_publication_material 'PLATON (Spek, 1990)'
_computing_structure_refinement 'SHELXL-97 (Sheldrick, 1997)'
_computing_structure_solution 'SIR-92 (C. Giacovazzo, 1992)'
_diffrn_ambient_temperature 123
_diffrn_measured_fraction_theta_full 0.99
_diffrn_measured_fraction_theta_max 0.99
_diffrn_measurement_device_type 'KappaCCD (Nonius)'
_diffrn_measurement_method rotation
_diffrn_radiation_monochromator graphite
_diffrn_radiation_source 'NONIUS FR 591 rotating anode'
_diffrn_radiation_type MoK\a
_diffrn_radiation_wavelength 0.71073
_diffrn_reflns_av_R_equivalents 0.0610
_diffrn_reflns_av_sigmaI/netI 0.0908
_diffrn_reflns_limit_h_max 15
_diffrn_reflns_limit_h_min -14
_diffrn_reflns_limit_k_max 17
_diffrn_reflns_limit_k_min -12
_diffrn_reflns_limit_l_max 20
_diffrn_reflns_limit_l_min -18
_diffrn_reflns_number 30449
_diffrn_reflns_reduction_process
;
?
;
_diffrn_reflns_theta_full 26.39
_diffrn_reflns_theta_max 26.39
_diffrn_reflns_theta_min 2.06
_diffrn_standards_number 0
_exptl_absorpt_coefficient_mu 0.227
_exptl_absorpt_correction_T_max 0.978
_exptl_absorpt_correction_T_min 0.932
_exptl_absorpt_correction_type empirical
_exptl_absorpt_process_details 'Sortav (R.H. Blessing, 1995)'
_exptl_crystal_colour yellow
_exptl_crystal_density_diffrn 1.145
_exptl_crystal_density_method 'Not Measured'
_exptl_crystal_description rhomb
_exptl_crystal_F_000 852
_exptl_crystal_size_max 0.290
_exptl_crystal_size_mid 0.190
_exptl_crystal_size_min 0.100
_refine_diff_density_max 0.277
_refine_diff_density_min -0.303
_refine_diff_density_rms 0.054
_refine_ls_extinction_method none
_refine_ls_goodness_of_fit_ref 1.028
_refine_ls_hydrogen_treatment constr
_refine_ls_matrix_type full
_refine_ls_number_parameters 494
_refine_ls_number_reflns 9285
_refine_ls_number_restraints 0
_refine_ls_restrained_S_all 1.028
_refine_ls_R_factor_all 0.1111
_refine_ls_R_factor_gt 0.0594
_refine_ls_shift/su_max 0.000
_refine_ls_shift/su_mean 0.000
_refine_ls_structure_factor_coef Fsqd
_refine_ls_weighting_details 'w=1/[\s^2^(Fo^2^)+(0.0357P)^2^+1.2564P] where P=(Fo^2^+2Fc^2^)/3'
_refine_ls_weighting_scheme calc
_refine_ls_wR_factor_gt 0.1031
_refine_ls_wR_factor_ref 0.1176
_reflns_number_gt 6036
_reflns_number_total 9285
_reflns_threshold_expression I>2\s(I)
_cod_data_source_file b513370j.txt
_cod_data_source_block meec_g001_123
_cod_depositor_comments
;
The following automatic conversions were performed:
'_symmetry_cell_setting' value 'Triclinic' changed to 'triclinic'
according to '/home/saulius/struct/CIF-dictionaries/cif_core.dic'
dictionary named 'cif_core.dic' version 2.4.1 from 2010-06-29.

Automatic conversion script
Id: cif_fix_enum 1527 2010-12-29 10:47:43Z saulius 
;
_cod_database_code 7006734

loop_
_symmetry_equiv_pos_as_xyz
x,y,z
-x,-y,-z

loop_
_atom_site_aniso_label
_atom_site_aniso_U_11
_atom_site_aniso_U_22
_atom_site_aniso_U_33
_atom_site_aniso_U_23
_atom_site_aniso_U_13
_atom_site_aniso_U_12
Sc 0.0206(3) 0.0235(3) 0.0221(3) -0.0100(2) -0.0018(2) -0.0048(2)
Si 0.0267(4) 0.0253(4) 0.0232(4) -0.0101(3) 0.0023(3) -0.0119(3)
O1 0.0322(10) 0.0245(9) 0.0266(10) -0.0077(8) -0.0091(8) -0.0076(8)
O2 0.0286(10) 0.0298(9) 0.0267(10) -0.0152(8) -0.0074(8) 0.0010(8)
O3 0.0253(10) 0.0280(9) 0.0273(10) -0.0061(8) -0.0018(8) -0.0101(7)
N1 0.0413(14) 0.0387(13) 0.0206(12) -0.0055(10) -0.0045(10) -0.0245(11)
C3A 0.0285(16) 0.0557(18) 0.0413(18) -0.0350(15) -0.0115(13) 0.0041(14)
C4 0.0236(14) 0.0351(15) 0.0296(15) -0.0162(12) 0.0004(12) -0.0111(11)
C5 0.0403(17) 0.0388(16) 0.0351(17) -0.0215(14) 0.0040(13) -0.0193(13)
C6 0.0557(19) 0.0282(15) 0.0346(17) -0.0116(13) 0.0060(14) -0.0222(14)
C7 0.0519(18) 0.0240(14) 0.0316(16) -0.0072(12) -0.0025(14) -0.0103(13)
C8 0.0333(15) 0.0258(13) 0.0247(14) -0.0077(12) -0.0003(12) -0.0114(11)
C9 0.0225(14) 0.0265(14) 0.0289(15) -0.0134(12) 0.0031(11) -0.0091(11)
C10 0.082(3) 0.0248(15) 0.0422(19) -0.0144(14) 0.0044(17) -0.0222(16)
C11 0.075(2) 0.0457(19) 0.073(2) -0.0400(18) 0.0021(19) -0.0234(17)
C12 0.084(3) 0.0261(16) 0.051(2) -0.0186(15) -0.0190(18) 0.0034(16)
C13 0.168(4) 0.0366(19) 0.065(3) -0.0202(19) 0.025(3) -0.053(2)
C14 0.0351(16) 0.0258(14) 0.0252(14) -0.0067(12) -0.0075(12) -0.0041(11)
C15 0.0378(17) 0.0433(16) 0.0366(17) -0.0133(14) -0.0095(13) -0.0141(13)
C16 0.0426(18) 0.0520(18) 0.0261(16) -0.0146(14) -0.0003(13) -0.0152(14)
C17 0.075(2) 0.0370(17) 0.0376(18) -0.0086(14) -0.0214(17) 0.0011(16)
C18 0.0384(16) 0.0339(15) 0.0248(15) 0.0010(12) -0.0092(12) -0.0201(13)
C19 0.0285(14) 0.0311(14) 0.0231(14) -0.0055(12) -0.0019(11) -0.0145(12)
C20 0.0315(15) 0.0279(14) 0.0286(15) -0.0014(12) -0.0086(12) -0.0054(11)
C21 0.0299(15) 0.0296(14) 0.0296(15) -0.0077(12) -0.0022(12) -0.0053(12)
C22 0.0292(15) 0.0329(15) 0.0274(15) -0.0136(12) 0.0005(12) -0.0085(12)
C23 0.0221(14) 0.0292(14) 0.0221(14) -0.0069(11) 0.0003(11) -0.0087(11)
C24 0.0225(13) 0.0253(13) 0.0243(14) -0.0067(11) -0.0002(11) -0.0093(11)
C25 0.0389(17) 0.0297(15) 0.0393(17) -0.0125(13) -0.0025(14) 0.0015(13)
C26 0.054(2) 0.0312(16) 0.054(2) -0.0069(15) -0.0173(17) 0.0070(14)
C27 0.056(2) 0.0303(16) 0.057(2) -0.0183(15) -0.0050(16) -0.0072(14)
C28 0.051(2) 0.0404(18) 0.054(2) -0.0199(16) 0.0037(16) 0.0035(15)
C29 0.0278(15) 0.0332(14) 0.0252(14) -0.0100(12) -0.0050(12) -0.0070(11)
C30 0.0289(15) 0.0404(16) 0.0395(17) -0.0170(14) -0.0098(13) -0.0053(12)
C31 0.0427(18) 0.0429(17) 0.0273(16) -0.0003(13) -0.0078(13) -0.0157(14)
C32 0.0447(18) 0.0467(17) 0.0314(16) -0.0179(14) -0.0095(14) -0.0062(14)
C33 0.0254(14) 0.0362(15) 0.0353(16) -0.0214(13) -0.0008(12) -0.0073(12)
C34 0.0344(18) 0.122(3) 0.072(2) -0.060(2) 0.0035(17) -0.032(2)
C35 0.059(2) 0.0405(17) 0.0430(18) -0.0224(15) -0.0130(15) -0.0127(15)
C36 0.054(2) 0.0358(16) 0.0497(19) -0.0174(15) -0.0243(16) 0.0026(14)
C37 0.0354(15) 0.0271(13) 0.0219(14) -0.0092(11) 0.0013(12) -0.0147(12)
C38 0.0333(15) 0.0296(14) 0.0367(16) -0.0123(13) -0.0020(13) -0.0140(12)
C39 0.0518(19) 0.0262(14) 0.0473(19) -0.0123(14) -0.0120(16) -0.0164(13)
C40 0.082(2) 0.0349(17) 0.0342(18) -0.0194(14) -0.0015(17) -0.0199(16)
C41 0.123(3) 0.059(2) 0.050(2) -0.0371(19) 0.048(2) -0.054(2)
C42 0.108(3) 0.050(2) 0.050(2) -0.0330(17) 0.040(2) -0.054(2)
C43 0.0398(16) 0.0303(14) 0.0258(15) -0.0148(12) 0.0023(12) -0.0172(13)
C44 0.0391(16) 0.0321(15) 0.0272(15) -0.0088(12) -0.0052(12) -0.0170(13)
C45 0.0426(17) 0.0309(15) 0.0400(17) -0.0103(13) -0.0157(14) -0.0095(13)
C46 0.063(2) 0.0270(15) 0.0370(17) -0.0061(13) -0.0108(16) -0.0233(15)
C47 0.057(2) 0.0315(16) 0.0460(19) -0.0129(14) 0.0085(15) -0.0263(15)
C48 0.0429(17) 0.0298(15) 0.0474(18) -0.0191(14) 0.0122(14) -0.0166(13)
C3B 0.0285(16) 0.0557(18) 0.0413(18) -0.0350(15) -0.0115(13) 0.0041(14)

loop_
_atom_site_label
_atom_site_type_symbol
_atom_site_thermal_displace_type
_atom_site_fract_x
_atom_site_fract_y
_atom_site_fract_z
_atom_site_occupancy
_atom_site_U_iso_or_equiv
_atom_site_calc_flag
_atom_site_refinement_flags
Sc Sc Uani 0.18201(4) 0.50366(4) 0.33273(3) 1.000 0.0221(2) . .
Si Si Uani 0.46564(6) 0.53217(5) 0.22686(5) 1.000 0.0243(2) . .
O1 O Uani 0.14466(14) 0.40106(12) 0.29622(11) 1.000 0.0273(6) . .
O2 O Uani 0.05098(14) 0.63917(13) 0.28661(11) 1.000 0.0288(6) . .
O3 O Uani 0.33482(14) 0.52373(12) 0.27967(11) 1.000 0.0276(6) . .
N1 N Uani 0.23053(19) 0.35565(17) 0.45409(13) 1.000 0.0310(8) . .
N2 N Uiso 0.1228(3) 0.5504(3) 0.4589(3) 0.624(7) 0.0207(10) . .
C1 C Uiso 0.2565(5) 0.3685(4) 0.5322(3) 0.624(7) 0.0274(12) . .
C2 C Uiso 0.1514(4) 0.4647(3) 0.5472(3) 0.624(7) 0.0263(13) . .
C3A C Uani 0.0715(2) 0.6592(2) 0.45227(19) 0.624(7) 0.0396(10) . .
C4 C Uani 0.0128(2) 0.7489(2) 0.37823(17) 1.000 0.0278(8) . .
C5 C Uani -0.0403(2) 0.8523(2) 0.38967(18) 1.000 0.0346(10) . .
C6 C Uani -0.1038(3) 0.9406(2) 0.32498(19) 1.000 0.0386(10) . .
C7 C Uani -0.1171(3) 0.9233(2) 0.24798(18) 1.000 0.0375(9) . .
C8 C Uani -0.0680(2) 0.82490(19) 0.23174(17) 1.000 0.0281(8) . .
C9 C Uani 0.0010(2) 0.73539(19) 0.29810(17) 1.000 0.0254(8) . .
C10 C Uani -0.1653(3) 1.0544(2) 0.3342(2) 1.000 0.0492(13) . .
C11 C Uani -0.1335(3) 1.0616(2) 0.4176(2) 1.000 0.0587(11) . .
C12 C Uani -0.3024(3) 1.0800(2) 0.3430(2) 1.000 0.0561(13) . .
C13 C Uani -0.1252(4) 1.1397(3) 0.2486(2) 1.000 0.0900(18) . .
C14 C Uani -0.0877(2) 0.81075(19) 0.14663(17) 1.000 0.0302(8) . .
C15 C Uani -0.1538(2) 0.7263(2) 0.17616(18) 1.000 0.0378(10) . .
C16 C Uani 0.0334(2) 0.7753(2) 0.08969(18) 1.000 0.0403(10) . .
C17 C Uani -0.1653(3) 0.9172(2) 0.0851(2) 1.000 0.0540(11) . .
C18 C Uani 0.2616(2) 0.2567(2) 0.45494(17) 1.000 0.0320(9) . .
C19 C Uani 0.2573(2) 0.22337(19) 0.38144(16) 1.000 0.0273(8) . .
C20 C Uani 0.3157(2) 0.1130(2) 0.38848(18) 1.000 0.0321(8) . .
C21 C Uani 0.3157(2) 0.0726(2) 0.32298(17) 1.000 0.0319(8) . .
C22 C Uani 0.2518(2) 0.1472(2) 0.24863(17) 1.000 0.0298(9) . .
C23 C Uani 0.1925(2) 0.25680(19) 0.23673(16) 1.000 0.0254(8) . .
C24 C Uani 0.1966(2) 0.29665(19) 0.30422(16) 1.000 0.0245(8) . .
C25 C Uani 0.3787(2) -0.0464(2) 0.32675(19) 1.000 0.0399(9) . .
C26 C Uani 0.4480(3) -0.1136(2) 0.4099(2) 1.000 0.0529(11) . .
C27 C Uani 0.2843(3) -0.0983(2) 0.3323(2) 1.000 0.0488(11) . .
C28 C Uani 0.4698(3) -0.0502(2) 0.2408(2) 1.000 0.0546(11) . .
C29 C Uani 0.1279(2) 0.3341(2) 0.15257(17) 1.000 0.0291(8) . .
C30 C Uani -0.0054(2) 0.3890(2) 0.18134(18) 1.000 0.0356(9) . .
C31 C Uani 0.1898(2) 0.4217(2) 0.09691(18) 1.000 0.0399(10) . .
C32 C Uani 0.1309(3) 0.2746(2) 0.08934(18) 1.000 0.0409(10) . .
C33 C Uani 0.5681(2) 0.4947(2) 0.31435(18) 1.000 0.0305(9) . .
C34 C Uani 0.6971(3) 0.4919(3) 0.2692(2) 1.000 0.0666(13) . .
C35 C Uani 0.5180(3) 0.5782(2) 0.36487(19) 1.000 0.0442(11) . .
C36 C Uani 0.5710(3) 0.3819(2) 0.3830(2) 1.000 0.0470(11) . .
C37 C Uani 0.5286(2) 0.43366(19) 0.16187(16) 1.000 0.0272(8) . .
C38 C Uani 0.4866(2) 0.34512(19) 0.18818(18) 1.000 0.0319(9) . .
C39 C Uani 0.5314(3) 0.2691(2) 0.1437(2) 1.000 0.0392(10) . .
C40 C Uani 0.6202(3) 0.2784(2) 0.0720(2) 1.000 0.0484(11) . .
C41 C Uani 0.6647(4) 0.3640(3) 0.0440(2) 1.000 0.0748(14) . .
C42 C Uani 0.6183(3) 0.4407(2) 0.0889(2) 1.000 0.0647(14) . .
C43 C Uani 0.4470(2) 0.6779(2) 0.15132(17) 1.000 0.0295(9) . .
C44 C Uani 0.3340(2) 0.7557(2) 0.15568(17) 1.000 0.0311(9) . .
C45 C Uani 0.3147(3) 0.8649(2) 0.10308(18) 1.000 0.0368(9) . .
C46 C Uani 0.4087(3) 0.8985(2) 0.04509(19) 1.000 0.0400(10) . .
C47 C Uani 0.5211(3) 0.8241(2) 0.0394(2) 1.000 0.0439(11) . .
C48 C Uani 0.5400(3) 0.7153(2) 0.09192(19) 1.000 0.0399(10) . .
C3B C Uani 0.0715(2) 0.6592(2) 0.45227(19) 0.376(7) 0.0396(10) . .
C49 C Uiso 0.2057(8) 0.3877(6) 0.5412(5) 0.376(7) 0.0217(19) . .
N3 N Uiso 0.1441(6) 0.5800(5) 0.4412(4) 0.376(7) 0.0198(16) . .
C50 C Uiso 0.2111(6) 0.5033(5) 0.5173(4) 0.376(7) 0.025(2) . .
H1A H Uiso 0.33390 0.38410 0.51870 0.624(7) 0.0330 calc R
H1B H Uiso 0.26020 0.30210 0.58650 0.624(7) 0.0330 calc R
H7 H Uiso -0.16320 0.98380 0.20380 1.000 0.0450 calc R
H11A H Uiso -0.16190 1.01030 0.47320 1.000 0.0880 calc R
H11B H Uiso -0.17240 1.13600 0.41990 1.000 0.0880 calc R
H11C H Uiso -0.04580 1.04330 0.41320 1.000 0.0880 calc R
H12A H Uiso -0.32350 1.07700 0.28910 1.000 0.0840 calc R
H12B H Uiso -0.34290 1.15310 0.34770 1.000 0.0840 calc R
H12C H Uiso -0.32820 1.02610 0.39790 1.000 0.0840 calc R
H13A H Uiso -0.03760 1.12320 0.24260 1.000 0.1350 calc R
H13B H Uiso -0.16540 1.21240 0.25420 1.000 0.1350 calc R
H13C H Uiso -0.14710 1.13780 0.19450 1.000 0.1350 calc R
H15A H Uiso -0.10420 0.65580 0.21310 1.000 0.0570 calc R
H15B H Uiso -0.16850 0.71890 0.12200 1.000 0.0570 calc R
H15C H Uiso -0.23090 0.75020 0.21240 1.000 0.0570 calc R
H16A H Uiso 0.08830 0.71090 0.12870 1.000 0.0610 calc R
H16B H Uiso 0.06890 0.83480 0.06370 1.000 0.0610 calc R
H16C H Uiso 0.02060 0.75740 0.04030 1.000 0.0610 calc R
H17A H Uiso -0.17410 0.90580 0.03090 1.000 0.0810 calc R
H17B H Uiso -0.12650 0.97380 0.06640 1.000 0.0810 calc R
H17C H Uiso -0.24500 0.94030 0.11870 1.000 0.0810 calc R
H18 H Uiso 0.28990 0.20040 0.50900 1.000 0.0380 calc R
H20 H Uiso 0.35640 0.06490 0.44020 1.000 0.0390 calc R
H22 H Uiso 0.24930 0.12030 0.20340 1.000 0.0360 calc R
H26A H Uiso 0.51280 -0.08480 0.40490 1.000 0.0790 calc R
H26B H Uiso 0.48270 -0.18990 0.41220 1.000 0.0790 calc R
H26C H Uiso 0.39280 -0.10900 0.46560 1.000 0.0790 calc R
H27A H Uiso 0.22570 -0.09430 0.38660 1.000 0.0730 calc R
H27B H Uiso 0.32440 -0.17480 0.33620 1.000 0.0730 calc R
H27C H Uiso 0.24260 -0.05890 0.27760 1.000 0.0730 calc R
H28A H Uiso 0.42770 -0.00770 0.18640 1.000 0.0820 calc R
H28B H Uiso 0.50820 -0.12610 0.24230 1.000 0.0820 calc R
H28C H Uiso 0.53150 -0.01930 0.23870 1.000 0.0820 calc R
H30A H Uiso -0.04200 0.33310 0.22320 1.000 0.0530 calc R
H30B H Uiso -0.04800 0.42960 0.12720 1.000 0.0530 calc R
H30C H Uiso -0.01110 0.43930 0.21200 1.000 0.0530 calc R
H31A H Uiso 0.18050 0.46740 0.13300 1.000 0.0600 calc R
H31B H Uiso 0.15250 0.46720 0.04070 1.000 0.0600 calc R
H31C H Uiso 0.27570 0.38650 0.08150 1.000 0.0600 calc R
H32A H Uiso 0.21460 0.24450 0.06480 1.000 0.0610 calc R
H32B H Uiso 0.08400 0.32600 0.03900 1.000 0.0610 calc R
H32C H Uiso 0.09610 0.21520 0.12380 1.000 0.0610 calc R
H34A H Uiso 0.75180 0.45630 0.31620 1.000 0.1000 calc R
H34B H Uiso 0.69950 0.56660 0.23600 1.000 0.1000 calc R
H34C H Uiso 0.72220 0.45110 0.22650 1.000 0.1000 calc R
H35A H Uiso 0.43510 0.58080 0.39260 1.000 0.0660 calc R
H35B H Uiso 0.51880 0.65040 0.32160 1.000 0.0660 calc R
H35C H Uiso 0.56820 0.55670 0.41270 1.000 0.0660 calc R
H36A H Uiso 0.60730 0.32750 0.35190 1.000 0.0710 calc R
H36B H Uiso 0.48850 0.38170 0.40990 1.000 0.0710 calc R
H36C H Uiso 0.61890 0.36420 0.43120 1.000 0.0710 calc R
H38 H Uiso 0.42510 0.33670 0.23830 1.000 0.0380 calc R
H39 H Uiso 0.50010 0.20990 0.16320 1.000 0.0470 calc R
H40 H Uiso 0.65100 0.22580 0.04160 1.000 0.0580 calc R
H41 H Uiso 0.72690 0.37110 -0.00580 1.000 0.0900 calc R
H42 H Uiso 0.64950 0.50010 0.06850 1.000 0.0780 calc R
H44 H Uiso 0.26860 0.73360 0.19560 1.000 0.0370 calc R
H45 H Uiso 0.23680 0.91640 0.10710 1.000 0.0440 calc R
H46 H Uiso 0.39560 0.97310 0.00910 1.000 0.0480 calc R
H47 H Uiso 0.58600 0.84720 -0.00050 1.000 0.0530 calc R
H48 H Uiso 0.61830 0.66470 0.08750 1.000 0.0480 calc R
H2A H Uiso 0.08000 0.44050 0.57910 0.624(7) 0.0320 calc R
H2B H Uiso 0.17220 0.49430 0.58600 0.624(7) 0.0320 calc R
H3A H Uiso 0.07550 0.67690 0.50270 0.624(7) 0.0480 calc R
H5 H Uiso -0.03180 0.86080 0.44340 1.000 0.0420 calc R
H3B H Uiso 0.05070 0.66440 0.51190 0.376(7) 0.0480 calc R
H49A H Uiso 0.12500 0.38400 0.57330 0.376(7) 0.0260 calc R
H49B H Uiso 0.26630 0.33500 0.58290 0.376(7) 0.0260 calc R
H50A H Uiso 0.17720 0.52760 0.57130 0.376(7) 0.0300 calc R
H50B H Uiso 0.29630 0.50220 0.50140 0.376(7) 0.0300 calc R

loop_
_atom_type_symbol
_atom_type_description
_atom_type_scat_dispersion_real
_atom_type_scat_dispersion_imag
_atom_type_scat_source
Si Si 0.0817 0.0704 'International Tables Vol C Tables 4.2.6.8 and 6.1.1.4'
Sc Sc 0.2519 0.3716 'International Tables Vol C Tables 4.2.6.8 and 6.1.1.4'
O O 0.0106 0.0060 'International Tables Vol C Tables 4.2.6.8 and 6.1.1.4'
N N 0.0061 0.0033 'International Tables Vol C Tables 4.2.6.8 and 6.1.1.4'
H H 0.0000 0.0000 'International Tables Vol C Tables 4.2.6.8 and 6.1.1.4'
C C 0.0033 0.0016 'International Tables Vol C Tables 4.2.6.8 and 6.1.1.4'

loop_
_geom_angle_atom_site_label_1
_geom_angle_atom_site_label_2
_geom_angle_atom_site_label_3
_geom_angle
_geom_angle_site_symmetry_1
_geom_angle_site_symmetry_2
_geom_angle_site_symmetry_3
_geom_angle_publ_flag
O1 Sc O2 101.24(8) . . . yes
O1 Sc O3 114.27(8) . . . yes
O1 Sc N1 80.94(8) . . . yes
O1 Sc N2 131.87(12) . . . yes
O1 Sc N3 145.01(19) . . . yes
O2 Sc O3 110.55(8) . . . yes
O2 Sc N1 142.86(8) . . . yes
O2 Sc N2 81.92(12) . . . yes
O2 Sc N3 78.53(18) . . . yes
O3 Sc N1 101.73(8) . . . yes
O3 Sc N2 108.96(12) . . . yes
O3 Sc N3 97.9(2) . . . yes
N1 Sc N2 70.36(12) . . . yes
N1 Sc N3 79.33(17) . . . yes
O3 Si C33 108.56(11) . . . yes
O3 Si C37 108.60(11) . . . yes
O3 Si C43 108.22(11) . . . yes
C33 Si C37 109.65(12) . . . yes
C33 Si C43 108.70(12) . . . yes
C37 Si C43 113.01(11) . . . yes
Sc O1 C24 133.94(17) . . . yes
Sc O2 C9 137.93(17) . . . yes
Sc O3 Si 172.90(11) . . . yes
Sc N1 C1 117.7(2) . . . yes
Sc N1 C18 125.04(17) . . . yes
Sc N1 C49 110.5(3) . . . yes
C1 N1 C18 115.7(3) . . . yes
C18 N1 C49 124.0(3) . . . yes
Sc N2 C2 118.6(3) . . . yes
Sc N2 C3A 120.0(3) . . . yes
C2 N2 C3A 121.1(4) . . . yes
Sc N3 C50 109.8(5) . . . yes
C3B N3 C50 116.8(5) . . . yes
Sc N3 C3B 132.4(5) . . . yes
N1 C1 C2 103.6(4) . . . yes
N2 C2 C1 110.0(4) . . . yes
N2 C3A C4 127.9(3) . . . yes
N3 C3B C4 122.0(4) . . . yes
C3B C4 C5 117.6(2) . . . no
C3A C4 C5 117.6(2) . . . no
C3A C4 C9 122.5(2) . . . no
C3B C4 C9 122.5(2) . . . no
C5 C4 C9 119.7(2) . . . no
C4 C5 C6 121.5(2) . . . no
C5 C6 C7 117.2(3) . . . no
C5 C6 C10 123.9(3) . . . no
C7 C6 C10 118.8(3) . . . no
C6 C7 C8 124.8(3) . . . no
C7 C8 C14 122.3(2) . . . no
C9 C8 C14 120.6(2) . . . no
C7 C8 C9 117.1(2) . . . no
O2 C9 C4 120.1(2) . . . yes
C4 C9 C8 119.7(2) . . . no
O2 C9 C8 120.2(2) . . . yes
C11 C10 C12 109.1(3) . . . no
C11 C10 C13 108.3(3) . . . no
C6 C10 C13 109.5(3) . . . no
C6 C10 C11 112.1(3) . . . no
C12 C10 C13 109.3(3) . . . no
C6 C10 C12 108.5(3) . . . no
C8 C14 C15 109.4(2) . . . no
C8 C14 C16 110.4(2) . . . no
C8 C14 C17 111.7(2) . . . no
C15 C14 C16 110.5(2) . . . no
C15 C14 C17 107.4(2) . . . no
C16 C14 C17 107.4(2) . . . no
N1 C18 C19 126.2(2) . . . yes
C18 C19 C20 117.5(2) . . . no
C18 C19 C24 122.8(2) . . . no
C20 C19 C24 119.7(2) . . . no
C19 C20 C21 122.2(2) . . . no
C22 C21 C25 119.2(2) . . . no
C20 C21 C22 116.4(2) . . . no
C20 C21 C25 124.4(2) . . . no
C21 C22 C23 124.8(2) . . . no
C22 C23 C24 117.5(2) . . . no
C22 C23 C29 122.0(2) . . . no
C24 C23 C29 120.5(2) . . . no
O1 C24 C19 119.7(2) . . . yes
O1 C24 C23 120.9(2) . . . yes
C19 C24 C23 119.4(2) . . . no
C21 C25 C27 109.5(2) . . . no
C21 C25 C28 109.5(2) . . . no
C21 C25 C26 111.7(2) . . . no
C27 C25 C28 109.9(2) . . . no
C26 C25 C27 108.5(2) . . . no
C26 C25 C28 107.8(2) . . . no
C23 C29 C32 112.3(2) . . . no
C31 C29 C32 107.4(2) . . . no
C30 C29 C31 109.6(2) . . . no
C30 C29 C32 107.2(2) . . . no
C23 C29 C31 109.7(2) . . . no
C23 C29 C30 110.5(2) . . . no
C34 C33 C36 108.7(3) . . . no
C35 C33 C36 109.0(2) . . . no
Si C33 C36 108.9(2) . . . yes
Si C33 C34 111.22(19) . . . yes
Si C33 C35 109.2(2) . . . yes
C34 C33 C35 109.7(3) . . . no
Si C37 C38 119.70(19) . . . yes
Si C37 C42 124.3(2) . . . yes
C38 C37 C42 116.0(2) . . . no
C37 C38 C39 122.0(3) . . . no
C38 C39 C40 120.4(3) . . . no
C39 C40 C41 119.5(3) . . . no
C40 C41 C42 119.6(3) . . . no
C37 C42 C41 122.4(3) . . . no
Si C43 C44 118.7(2) . . . yes
Si C43 C48 124.6(2) . . . yes
C44 C43 C48 116.7(2) . . . no
C43 C44 C45 121.6(3) . . . no
C44 C45 C46 119.9(3) . . . no
C45 C46 C47 120.0(3) . . . no
C46 C47 C48 119.9(3) . . . no
C43 C48 C47 121.9(3) . . . no
N1 C49 C50 111.4(5) . . . yes
N3 C50 C49 111.4(6) . . . yes
N1 C1 H1A 111.07 . . . no
N1 C1 H1B 111.10 . . . no
C2 C1 H1A 111.03 . . . no
C2 C1 H1B 111.03 . . . no
H1A C1 H1B 108.96 . . . no
N2 C2 H2A 109.64 . . . no
N2 C2 H2B 109.63 . . . no
C1 C2 H2A 109.63 . . . no
C1 C2 H2B 109.67 . . . no
H2A C2 H2B 108.21 . . . no
N2 C3A H3A 116.03 . . . no
C4 C3A H3A 116.05 . . . no
C4 C3B H3B 118.98 . . . no
N3 C3B H3B 118.99 . . . no
C4 C5 H5 119.26 . . . no
C6 C5 H5 119.25 . . . no
C8 C7 H7 117.67 . . . no
C6 C7 H7 117.52 . . . no
C10 C11 H11C 109.47 . . . no
H11A C11 H11B 109.39 . . . no
H11A C11 H11C 109.47 . . . no
H11B C11 H11C 109.44 . . . no
C10 C11 H11A 109.58 . . . no
C10 C11 H11B 109.48 . . . no
C10 C12 H12A 109.47 . . . no
H12A C12 H12B 109.52 . . . no
H12A C12 H12C 109.50 . . . no
H12B C12 H12C 109.49 . . . no
C10 C12 H12B 109.44 . . . no
C10 C12 H12C 109.41 . . . no
C10 C13 H13C 109.45 . . . no
C10 C13 H13A 109.47 . . . no
C10 C13 H13B 109.44 . . . no
H13B C13 H13C 109.49 . . . no
H13A C13 H13B 109.46 . . . no
H13A C13 H13C 109.52 . . . no
C14 C15 H15A 109.44 . . . no
H15A C15 H15B 109.53 . . . no
C14 C15 H15B 109.43 . . . no
C14 C15 H15C 109.43 . . . no
H15B C15 H15C 109.57 . . . no
H15A C15 H15C 109.43 . . . no
C14 C16 H16C 109.52 . . . no
H16A C16 H16B 109.40 . . . no
C14 C16 H16B 109.49 . . . no
H16B C16 H16C 109.50 . . . no
H16A C16 H16C 109.40 . . . no
C14 C16 H16A 109.51 . . . no
C14 C17 H17A 109.52 . . . no
H17A C17 H17B 109.50 . . . no
H17A C17 H17C 109.57 . . . no
H17B C17 H17C 109.40 . . . no
C14 C17 H17C 109.40 . . . no
C14 C17 H17B 109.45 . . . no
C19 C18 H18 116.97 . . . no
N1 C18 H18 116.87 . . . no
C21 C20 H20 118.88 . . . no
C19 C20 H20 118.92 . . . no
C23 C22 H22 117.66 . . . no
C21 C22 H22 117.56 . . . no
C25 C26 H26A 109.46 . . . no
H26A C26 H26B 109.51 . . . no
C25 C26 H26B 109.37 . . . no
C25 C26 H26C 109.46 . . . no
H26B C26 H26C 109.56 . . . no
H26A C26 H26C 109.47 . . . no
C25 C27 H27B 109.44 . . . no
C25 C27 H27A 109.41 . . . no
H27A C27 H27C 109.51 . . . no
C25 C27 H27C 109.48 . . . no
H27A C27 H27B 109.53 . . . no
H27B C27 H27C 109.45 . . . no
C25 C28 H28C 109.58 . . . no
H28A C28 H28B 109.35 . . . no
H28A C28 H28C 109.47 . . . no
H28B C28 H28C 109.51 . . . no
C25 C28 H28B 109.46 . . . no
C25 C28 H28A 109.46 . . . no
C29 C30 H30C 109.47 . . . no
C29 C30 H30A 109.41 . . . no
C29 C30 H30B 109.49 . . . no
H30B C30 H30C 109.45 . . . no
H30A C30 H30B 109.51 . . . no
H30A C30 H30C 109.50 . . . no
C29 C31 H31A 109.49 . . . no
H31A C31 H31B 109.43 . . . no
C29 C31 H31B 109.41 . . . no
C29 C31 H31C 109.51 . . . no
H31B C31 H31C 109.47 . . . no
H31A C31 H31C 109.52 . . . no
C29 C32 H32B 109.44 . . . no
C29 C32 H32C 109.49 . . . no
H32A C32 H32C 109.48 . . . no
H32B C32 H32C 109.50 . . . no
H32A C32 H32B 109.47 . . . no
C29 C32 H32A 109.45 . . . no
C33 C34 H34C 109.41 . . . no
H34A C34 H34B 109.51 . . . no
H34A C34 H34C 109.55 . . . no
H34B C34 H34C 109.43 . . . no
C33 C34 H34A 109.49 . . . no
C33 C34 H34B 109.44 . . . no
C33 C35 H35A 109.51 . . . no
H35A C35 H35B 109.50 . . . no
H35A C35 H35C 109.43 . . . no
H35B C35 H35C 109.48 . . . no
C33 C35 H35B 109.46 . . . no
C33 C35 H35C 109.45 . . . no
C33 C36 H36A 109.48 . . . no
H36A C36 H36B 109.44 . . . no
C33 C36 H36B 109.41 . . . no
C33 C36 H36C 109.48 . . . no
H36B C36 H36C 109.54 . . . no
H36A C36 H36C 109.48 . . . no
C39 C38 H38 118.97 . . . no
C37 C38 H38 118.98 . . . no
C38 C39 H39 119.80 . . . no
C40 C39 H39 119.78 . . . no
C39 C40 H40 120.22 . . . no
C41 C40 H40 120.24 . . . no
C40 C41 H41 120.23 . . . no
C42 C41 H41 120.17 . . . no
C41 C42 H42 118.80 . . . no
C37 C42 H42 118.81 . . . no
C43 C44 H44 119.28 . . . no
C45 C44 H44 119.15 . . . no
C44 C45 H45 120.04 . . . no
C46 C45 H45 120.03 . . . no
C47 C46 H46 120.03 . . . no
C45 C46 H46 120.00 . . . no
C46 C47 H47 120.03 . . . no
C48 C47 H47 120.03 . . . no
C47 C48 H48 119.08 . . . no
C43 C48 H48 119.07 . . . no
N1 C49 H49A 109.35 . . . no
N1 C49 H49B 109.36 . . . no
C50 C49 H49A 109.33 . . . no
C50 C49 H49B 109.34 . . . no
H49A C49 H49B 108.02 . . . no
N3 C50 H50A 109.41 . . . no
N3 C50 H50B 109.39 . . . no
C49 C50 H50A 109.34 . . . no
C49 C50 H50B 109.34 . . . no
H50A C50 H50B 107.90 . . . no

loop_
_geom_bond_atom_site_label_1
_geom_bond_atom_site_label_2
_geom_bond_distance
_geom_bond_site_symmetry_1
_geom_bond_site_symmetry_2
_geom_bond_publ_flag
Sc O1 1.9731(18) . . yes
Sc O2 1.9700(19) . . yes
Sc O3 1.9006(19) . . yes
Sc N1 2.222(2) . . yes
Sc N2 2.234(4) . . yes
Sc N3 2.251(6) . . yes
Si O3 1.615(2) . . yes
Si C33 1.891(3) . . yes
Si C37 1.873(3) . . yes
Si C43 1.884(3) . . yes
O1 C24 1.325(3) . . yes
O2 C9 1.320(3) . . yes
N1 C1 1.455(6) . . yes
N1 C18 1.289(4) . . yes
N1 C49 1.557(8) . . yes
N2 C2 1.473(6) . . yes
N2 C3A 1.384(5) . . yes
N3 C3B 1.173(7) . . yes
N3 C50 1.454(9) . . yes
C1 C2 1.515(7) . . no
C3A C4 1.441(4) . . no
C3B C4 1.441(4) . . no
C4 C5 1.412(4) . . no
C4 C9 1.418(4) . . no
C5 C6 1.370(4) . . no
C6 C7 1.405(4) . . no
C6 C10 1.535(4) . . no
C7 C8 1.382(4) . . no
C8 C9 1.419(4) . . no
C8 C14 1.539(4) . . no
C10 C12 1.535(5) . . no
C10 C11 1.529(4) . . no
C10 C13 1.538(5) . . no
C14 C15 1.531(4) . . no
C14 C16 1.533(4) . . no
C14 C17 1.529(4) . . no
C18 C19 1.446(4) . . no
C19 C20 1.409(4) . . no
C19 C24 1.421(3) . . no
C20 C21 1.375(4) . . no
C21 C22 1.410(4) . . no
C21 C25 1.534(4) . . no
C22 C23 1.386(4) . . no
C23 C24 1.417(4) . . no
C23 C29 1.534(4) . . no
C25 C28 1.537(4) . . no
C25 C26 1.533(4) . . no
C25 C27 1.534(5) . . no
C29 C30 1.537(4) . . no
C29 C31 1.536(4) . . no
C29 C32 1.532(4) . . no
C33 C36 1.527(4) . . no
C33 C34 1.535(5) . . no
C33 C35 1.535(4) . . no
C37 C42 1.379(4) . . no
C37 C38 1.390(4) . . no
C38 C39 1.380(4) . . no
C39 C40 1.362(5) . . no
C40 C41 1.368(6) . . no
C41 C42 1.392(5) . . no
C43 C48 1.398(4) . . no
C43 C44 1.394(4) . . no
C44 C45 1.389(4) . . no
C45 C46 1.379(5) . . no
C46 C47 1.371(5) . . no
C47 C48 1.385(4) . . no
C49 C50 1.536(11) . . no
C1 H1A 0.9902 . . no
C1 H1B 0.9906 . . no
C2 H2A 0.9902 . . no
C2 H2B 0.9905 . . no
C3A H3A 0.9506 . . no
C3B H3B 0.9503 . . no
C5 H5 0.9493 . . no
C7 H7 0.9505 . . no
C11 H11A 0.9798 . . no
C11 H11B 0.9810 . . no
C11 H11C 0.9804 . . no
C12 H12A 0.9802 . . no
C12 H12B 0.9796 . . no
C12 H12C 0.9808 . . no
C13 H13B 0.9796 . . no
C13 H13C 0.9807 . . no
C13 H13A 0.9801 . . no
C15 H15B 0.9790 . . no
C15 H15C 0.9800 . . no
C15 H15A 0.9802 . . no
C16 H16B 0.9797 . . no
C16 H16C 0.9800 . . no
C16 H16A 0.9804 . . no
C17 H17A 0.9799 . . no
C17 H17B 0.9804 . . no
C17 H17C 0.9801 . . no
C18 H18 0.9497 . . no
C20 H20 0.9496 . . no
C22 H22 0.9502 . . no
C26 H26B 0.9801 . . no
C26 H26C 0.9794 . . no
C26 H26A 0.9800 . . no
C27 H27B 0.9799 . . no
C27 H27C 0.9804 . . no
C27 H27A 0.9798 . . no
C28 H28B 0.9807 . . no
C28 H28C 0.9801 . . no
C28 H28A 0.9810 . . no
C30 H30B 0.9795 . . no
C30 H30C 0.9805 . . no
C30 H30A 0.9796 . . no
C31 H31B 0.9798 . . no
C31 H31C 0.9794 . . no
C31 H31A 0.9805 . . no
C32 H32B 0.9791 . . no
C32 H32C 0.9805 . . no
C32 H32A 0.9803 . . no
C34 H34A 0.9799 . . no
C34 H34C 0.9796 . . no
C34 H34B 0.9798 . . no
C35 H35A 0.9797 . . no
C35 H35C 0.9802 . . no
C35 H35B 0.9803 . . no
C36 H36B 0.9803 . . no
C36 H36C 0.9794 . . no
C36 H36A 0.9790 . . no
C38 H38 0.9498 . . no
C39 H39 0.9499 . . no
C40 H40 0.9505 . . no
C41 H41 0.9504 . . no
C42 H42 0.9502 . . no
C44 H44 0.9501 . . no
C45 H45 0.9503 . . no
C46 H46 0.9494 . . no
C47 H47 0.9506 . . no
C48 H48 0.9492 . . no
C49 H49A 0.9898 . . no
C49 H49B 0.9899 . . no
C50 H50A 0.9906 . . no
C50 H50B 0.9899 . . no

loop_
_geom_contact_atom_site_label_1
_geom_contact_atom_site_label_2
_geom_contact_distance
_geom_contact_site_symmetry_1
_geom_contact_site_symmetry_2
_geom_contact_publ_flag
Sc C2 3.937(5) . 2_566 no
Sc H16A 3.5184 . . no
Sc H38 3.4263 . . no
Sc H44 3.4861 . . no
Sc H31A 3.4396 . . no
Sc H2A 3.0578 . 2_566 no
Sc H49A 3.6217 . 2_566 no
O1 C30 2.974(3) . . no
O1 C31 3.020(3) . . no
O2 C16 2.997(3) . . no
O2 C15 2.994(3) . . no
O2 C2 3.398(5) . 2_566 no
O1 H31A 2.3948 . . no
O1 H30C 2.3642 . . no
O2 H15A 2.3473 . . no
O2 H16A 2.3248 . . no
O2 H2A 2.4733 . 2_566 no
O2 H49A 2.6847 . 2_566 no
O3 H35A 2.8886 . . no
O3 H36B 2.7706 . . no
O3 H38 2.7109 . . no
O3 H44 2.6043 . . no
N2 C2 3.419(7) . 2_566 no
N2 H2A 2.6113 . 2_566 no
C2 N2 3.419(7) . 2_566 no
C2 Sc 3.937(5) . 2_566 no
C2 O2 3.398(5) . 2_566 no
C4 C49 3.525(10) . 2_566 no
C5 C18 3.523(4) . 2_566 no
C9 C49 3.516(9) . 2_566 no
C15 O2 2.994(3) . . no
C16 O2 2.997(3) . . no
C17 C46 3.578(5) . 2_575 no
C18 C5 3.523(4) . 2_566 no
C30 C34 3.476(5) . 1_455 no
C30 O1 2.974(3) . . no
C31 O1 3.020(3) . . no
C34 C30 3.476(5) . 1_655 no
C34 C48 3.572(5) . . no
C40 C48 3.591(5) . 2_665 no
C46 C17 3.578(5) . 2_575 no
C48 C34 3.572(5) . . no
C48 C40 3.591(5) . 2_665 no
C49 C3A 3.379(9) . . no
C49 C4 3.525(10) . 2_566 no
C49 C9 3.516(9) . 2_566 no
C50 C3A 2.242(7) . . no
C1 H36B 3.0089 . . no
C3A H2A 2.9113 . 2_566 no
C3B H49A 2.8124 . 2_566 no
C4 H2A 3.0332 . 2_566 no
C4 H49A 2.7173 . 2_566 no
C5 H11C 2.8214 . . no
C5 H11A 2.7820 . . no
C7 H13C 2.6887 . . no
C7 H17B 2.7367 . . no
C7 H17C 2.7709 . . no
C7 H12A 2.7423 . . no
C9 H49A 2.6463 . 2_566 no
C9 H16A 2.7619 . . no
C9 H15A 2.7992 . . no
C9 H2A 2.8215 . 2_566 no
C11 H5 2.5189 . . no
C12 H7 2.8962 . . no
C13 H7 2.7658 . . no
C13 H30A 3.0823 . 1_565 no
C15 H34B 3.0836 . 1_455 no
C17 H7 2.4349 . . no
C17 H46 3.0715 . 2_575 no
C19 H38 3.0200 . . no
C20 H26C 2.7331 . . no
C20 H11A 2.9486 . 2_566 no
C20 H26A 2.8616 . . no
C22 H28A 2.7155 . . no
C22 H27C 2.7824 . . no
C22 H32C 2.7369 . . no
C22 H32A 2.7954 . . no
C24 H38 2.8737 . . no
C24 H31A 2.8438 . . no
C24 H30C 2.8699 . . no
C26 H20 2.5137 . . no
C27 H22 2.8904 . . no
C28 H22 2.8350 . . no
C30 H34C 3.0353 . 1_455 no
C31 H42 2.9555 . 2_665 no
C32 H22 2.4407 . . no
C34 H48 3.0664 . . no
C35 H50B 3.0833 . 2_666 no
C37 H36A 3.0411 . . no
C37 H34C 2.9027 . . no
C39 H12A 3.0569 . 1_645 no
C42 H34C 2.8705 . . no
C43 H35B 2.9105 . . no
C44 H40 3.0362 . 2_665 no
C45 H40 2.9329 . 2_665 no
C46 H40 2.9714 . 2_665 no
C48 H42 2.9367 . . no
C48 H34B 2.9720 . . no
C50 H35C 2.8506 . 2_666 no
H1A H36B 2.2101 . . no
H1A H35C 2.3230 . 2_666 no
H1B H18 2.1175 . . no
H2A C3A 2.9113 . 2_566 no
H2A Sc 3.0578 . 2_566 no
H2A O2 2.4733 . 2_566 no
H2A N2 2.6113 . 2_566 no
H2A C9 2.8215 . 2_566 no
H2A C4 3.0332 . 2_566 no
H2B H3A 2.3578 . . no
H2B H34A 2.4144 . 2_666 no
H3A H5 2.3270 . . no
H3A H2B 2.3578 . . no
H3B H50A 2.0028 . . no
H3B H5 2.4289 . . no
H5 C11 2.5189 . . no
H5 H11A 2.2390 . . no
H5 H11C 2.3570 . . no
H5 H3B 2.4289 . . no
H5 H3A 2.3270 . . no
H7 C12 2.8962 . . no
H7 C17 2.4349 . . no
H7 H12A 2.3414 . . no
H7 C13 2.7658 . . no
H7 H17C 2.2333 . . no
H7 H13C 2.1840 . . no
H7 H17B 2.1856 . . no
H11A C20 2.9486 . 2_566 no
H11A C5 2.7820 . . no
H11A H5 2.2390 . . no
H11A H12C 2.4902 . . no
H11B H13B 2.4387 . . no
H11B H12B 2.4964 . . no
H11C H5 2.3570 . . no
H11C H13A 2.5105 . . no
H11C C5 2.8214 . . no
H12A C7 2.7423 . . no
H12A H7 2.3414 . . no
H12A H13C 2.5066 . . no
H12A C39 3.0569 . 1_465 no
H12B H11B 2.4964 . . no
H12B H13B 2.5041 . . no
H12B H36A 2.3121 . 1_465 no
H12C H11A 2.4902 . . no
H12C H20 2.4038 . 2_566 no
H13A H11C 2.5105 . . no
H13A H32C 2.4478 . 1_565 no
H13B H12B 2.5041 . . no
H13B H30A 2.4877 . 1_565 no
H13B H11B 2.4387 . . no
H13C C7 2.6887 . . no
H13C H7 2.1840 . . no
H13C H12A 2.5066 . . no
H15A O2 2.3473 . . no
H15A C9 2.7992 . . no
H15B H16C 2.4653 . . no
H15B H17A 2.4346 . . no
H15C H17C 2.4587 . . no
H16A C9 2.7619 . . no
H16A O2 2.3248 . . no
H16A Sc 3.5184 . . no
H16B H17B 2.4306 . . no
H16C H17A 2.4734 . . no
H16C H15B 2.4653 . . no
H17A H16C 2.4734 . . no
H17A H15B 2.4346 . . no
H17B H7 2.1856 . . no
H17B H16B 2.4306 . . no
H17B C7 2.7367 . . no
H17C C7 2.7709 . . no
H17C H15C 2.4587 . . no
H17C H7 2.2333 . . no
H18 H1B 2.1175 . . no
H18 H20 2.3488 . . no
H18 H49B 2.4943 . . no
H20 C26 2.5137 . . no
H20 H18 2.3488 . . no
H20 H26A 2.3862 . . no
H20 H26C 2.1931 . . no
H20 H12C 2.4038 . 2_566 no
H22 C28 2.8350 . . no
H22 C32 2.4407 . . no
H22 H27C 2.3453 . . no
H22 H28A 2.2590 . . no
H22 H32A 2.2452 . . no
H22 H32C 2.1951 . . no
H22 C27 2.8904 . . no
H26A C20 2.8616 . . no
H26A H20 2.3862 . . no
H26A H28C 2.4372 . . no
H26B H27B 2.4158 . . no
H26B H28B 2.4901 . . no
H26C H27A 2.5441 . . no
H26C C20 2.7331 . . no
H26C H20 2.1931 . . no
H27A H26C 2.5441 . . no
H27B H28B 2.5104 . . no
H27B H26B 2.4158 . . no
H27C H22 2.3453 . . no
H27C H28A 2.5256 . . no
H27C C22 2.7824 . . no
H28A H22 2.2590 . . no
H28A H27C 2.5256 . . no
H28A C22 2.7155 . . no
H28B H26B 2.4901 . . no
H28B H27B 2.5104 . . no
H28C H26A 2.4372 . . no
H30A C13 3.0823 . 1_545 no
H30A H13B 2.4877 . 1_545 no
H30A H32C 2.5886 . . no
H30B H31B 2.5976 . . no
H30B H32B 2.3192 . . no
H30C C24 2.8699 . . no
H30C H31A 2.4331 . . no
H30C O1 2.3642 . . no
H31A Sc 3.4396 . . no
H31A C24 2.8438 . . no
H31A H30C 2.4331 . . no
H31A O1 2.3948 . . no
H31B H32B 2.4259 . . no
H31B H30B 2.5976 . . no
H31C H32A 2.4894 . . no
H31C H42 2.4752 . 2_665 no
H32A H47 2.4413 . 2_665 no
H32A H31C 2.4894 . . no
H32A C22 2.7954 . . no
H32A H22 2.2452 . . no
H32B H31B 2.4259 . . no
H32B H30B 2.3192 . . no
H32C H13A 2.4478 . 1_545 no
H32C H22 2.1951 . . no
H32C H30A 2.5886 . . no
H32C C22 2.7369 . . no
H34A H2B 2.4144 . 2_666 no
H34A H50A 2.2977 . 2_666 no
H34A H36C 2.4178 . . no
H34B C15 3.0836 . 1_655 no
H34B C48 2.9720 . . no
H34B H35B 2.4172 . . no
H34B H48 2.4738 . . no
H34C C30 3.0353 . 1_655 no
H34C C37 2.9027 . . no
H34C C42 2.8705 . . no
H34C H36A 2.5783 . . no
H35A H36B 2.5325 . . no
H35A H50B 2.3401 . . no
H35A O3 2.8886 . . no
H35B C43 2.9105 . . no
H35B H34B 2.4172 . . no
H35C H36C 2.4429 . . no
H35C H1A 2.3230 . 2_666 no
H35C C50 2.8506 . 2_666 no
H35C H50B 2.1154 . 2_666 no
H36A C37 3.0411 . . no
H36A H12B 2.3121 . 1_645 no
H36A H34C 2.5783 . . no
H36B H35A 2.5325 . . no
H36B O3 2.7706 . . no
H36B C1 3.0089 . . no
H36B H1A 2.2101 . . no
H36C H35C 2.4429 . . no
H36C H34A 2.4178 . . no
H38 Sc 3.4263 . . no
H38 O3 2.7109 . . no
H38 C24 2.8737 . . no
H38 C19 3.0200 . . no
H40 C44 3.0362 . 2_665 no
H40 C45 2.9329 . 2_665 no
H40 C46 2.9714 . 2_665 no
H42 C48 2.9367 . . no
H42 H48 2.3233 . . no
H42 C31 2.9555 . 2_665 no
H42 H31C 2.4752 . 2_665 no
H44 Sc 3.4861 . . no
H44 O3 2.6043 . . no
H46 H47 2.5589 . 2_675 no
H46 C17 3.0715 . 2_575 no
H47 H32A 2.4413 . 2_665 no
H47 H46 2.5589 . 2_675 no
H48 H34B 2.4738 . . no
H48 H42 2.3233 . . no
H48 C34 3.0664 . . no
H49A Sc 3.6217 . 2_566 no
H49A O2 2.6847 . 2_566 no
H49A C4 2.7173 . 2_566 no
H49A C9 2.6463 . 2_566 no
H49A C3B 2.8124 . 2_566 no
H49B H18 2.4943 . . no
H50A C3A 2.3176 . . no
H50A H3B 2.0028 . . no
H50A H34A 2.2977 . 2_666 no
H50B H35A 2.3401 . . no
H50B C3A 2.8350 . . no
H50B C35 3.0833 . 2_666 no
H50B H35C 2.1154 . 2_666 no

loop_
_geom_hbond_atom_site_label_D
_geom_hbond_atom_site_label_H
_geom_hbond_atom_site_label_A
_geom_hbond_distance_DH
_geom_hbond_distance_HA
_geom_hbond_distance_DA
_geom_hbond_angle_DHA
_geom_hbond_site_symmetry_A
_geom_hbond_publ_flag
C2 H2A O2 0.9902 2.4733 3.398(5) 155.33 2_566 yes
C2 H2A N2 0.9902 2.6113 3.419(7) 138.75 2_566 yes
C15 H15A O2 0.9802 2.3473 2.994(3) 122.77 . yes
C16 H16A O2 0.9804 2.3248 2.997(3) 125.01 . yes
C30 H30C O1 0.9805 2.3642 2.974(3) 119.67 . yes
C31 H31A O1 0.9805 2.3948 3.020(3) 121.07 . yes

loop_
_geom_torsion_atom_site_label_1
_geom_torsion_atom_site_label_2
_geom_torsion_atom_site_label_3
_geom_torsion_atom_site_label_4
_geom_torsion
_geom_torsion_site_symmetry_1
_geom_torsion_site_symmetry_2
_geom_torsion_site_symmetry_3
_geom_torsion_site_symmetry_4
_geom_torsion_publ_flag
O2 Sc O1 C24 178.7(2) . . . . no
O3 Sc O1 C24 59.9(2) . . . . no
N1 Sc O1 C24 -39.0(2) . . . . no
N2 Sc O1 C24 -92.1(3) . . . . no
O1 Sc O2 C9 164.1(2) . . . . no
O3 Sc O2 C9 -74.4(2) . . . . no
N1 Sc O2 C9 74.3(3) . . . . no
N2 Sc O2 C9 32.9(3) . . . . no
O1 Sc N1 C1 -170.7(3) . . . . no
O1 Sc N1 C18 24.3(2) . . . . no
O2 Sc N1 C1 -74.0(3) . . . . no
O2 Sc N1 C18 121.0(2) . . . . no
O3 Sc N1 C1 76.2(3) . . . . no
O3 Sc N1 C18 -88.8(2) . . . . no
N2 Sc N1 C1 -29.9(3) . . . . no
N2 Sc N1 C18 165.1(3) . . . . no
O1 Sc N2 C2 59.8(4) . . . . no
O1 Sc N2 C3A -126.6(3) . . . . no
O2 Sc N2 C2 157.7(3) . . . . no
O2 Sc N2 C3A -28.8(3) . . . . no
O3 Sc N2 C2 -93.3(3) . . . . no
O3 Sc N2 C3A 80.3(3) . . . . no
N1 Sc N2 C2 2.8(3) . . . . no
N1 Sc N2 C3A 176.3(3) . . . . no
O3 Si C33 C34 175.3(2) . . . . no
O3 Si C33 C35 -63.4(2) . . . . no
O3 Si C33 C36 55.5(2) . . . . no
C37 Si C33 C34 56.8(2) . . . . no
C37 Si C33 C35 178.06(19) . . . . no
C37 Si C33 C36 -63.0(2) . . . . no
C43 Si C33 C34 -67.2(2) . . . . no
C43 Si C33 C35 54.1(2) . . . . no
C43 Si C33 C36 172.99(19) . . . . no
O3 Si C37 C38 -22.2(2) . . . . no
O3 Si C37 C42 159.5(2) . . . . no
C33 Si C37 C38 96.3(2) . . . . no
C33 Si C37 C42 -82.1(3) . . . . no
C43 Si C37 C38 -142.3(2) . . . . no
C43 Si C37 C42 39.4(3) . . . . no
O3 Si C43 C44 4.9(2) . . . . no
O3 Si C43 C48 -176.9(2) . . . . no
C33 Si C43 C44 -112.8(2) . . . . no
C33 Si C43 C48 65.4(3) . . . . no
C37 Si C43 C44 125.2(2) . . . . no
C37 Si C43 C48 -56.6(3) . . . . no
Sc O1 C24 C19 32.8(3) . . . . no
Sc O1 C24 C23 -147.2(2) . . . . no
Sc O2 C9 C4 -21.8(4) . . . . no
Sc O2 C9 C8 160.27(19) . . . . no
Sc N1 C1 C2 48.9(4) . . . . no
C18 N1 C1 C2 -144.7(3) . . . . no
Sc N1 C18 C19 -7.7(4) . . . . no
C1 N1 C18 C19 -173.0(3) . . . . no
Sc N2 C2 C1 21.7(5) . . . . no
C3A N2 C2 C1 -151.7(4) . . . . no
Sc N2 C3A C4 22.5(5) . . . . no
C2 N2 C3A C4 -164.2(4) . . . . no
N1 C1 C2 N2 -42.1(5) . . . . no
N2 C3A C4 C5 175.7(3) . . . . no
N2 C3A C4 C9 -0.6(5) . . . . no
C9 C4 C5 C6 0.2(4) . . . . no
C3A C4 C9 O2 -4.1(4) . . . . no
C3A C4 C5 C6 -176.2(3) . . . . no
C3A C4 C9 C8 173.8(3) . . . . no
C5 C4 C9 O2 179.6(2) . . . . no
C5 C4 C9 C8 -2.4(4) . . . . no
C4 C5 C6 C10 178.9(3) . . . . no
C4 C5 C6 C7 1.9(5) . . . . no
C10 C6 C7 C8 -179.2(3) . . . . no
C5 C6 C10 C11 7.6(5) . . . . no
C5 C6 C7 C8 -2.0(5) . . . . no
C7 C6 C10 C11 -175.4(3) . . . . no
C7 C6 C10 C12 64.1(4) . . . . no
C7 C6 C10 C13 -55.2(5) . . . . no
C5 C6 C10 C13 127.8(4) . . . . no
C5 C6 C10 C12 -112.9(4) . . . . no
C6 C7 C8 C14 178.9(3) . . . . no
C6 C7 C8 C9 -0.2(5) . . . . no
C7 C8 C14 C16 119.9(3) . . . . no
C7 C8 C14 C17 0.5(4) . . . . no
C9 C8 C14 C15 60.8(3) . . . . no
C9 C8 C14 C16 -61.1(3) . . . . no
C9 C8 C14 C17 179.5(3) . . . . no
C7 C8 C9 O2 -179.7(3) . . . . no
C7 C8 C9 C4 2.4(4) . . . . no
C14 C8 C9 O2 1.2(4) . . . . no
C14 C8 C9 C4 -176.8(2) . . . . no
C7 C8 C14 C15 -118.3(3) . . . . no
N1 C18 C19 C20 168.4(3) . . . . no
N1 C18 C19 C24 -12.0(4) . . . . no
C20 C19 C24 O1 -178.0(2) . . . . no
C18 C19 C24 O1 2.4(4) . . . . no
C18 C19 C24 C23 -177.6(2) . . . . no
C18 C19 C20 C21 179.1(3) . . . . no
C24 C19 C20 C21 -0.4(4) . . . . no
C20 C19 C24 C23 2.0(4) . . . . no
C19 C20 C21 C22 -1.2(4) . . . . no
C19 C20 C21 C25 179.4(3) . . . . no
C20 C21 C25 C26 -3.3(4) . . . . no
C20 C21 C25 C27 116.9(3) . . . . no
C20 C21 C25 C28 -122.5(3) . . . . no
C20 C21 C22 C23 1.4(4) . . . . no
C25 C21 C22 C23 -179.2(3) . . . . no
C22 C21 C25 C28 58.1(3) . . . . no
C22 C21 C25 C26 177.4(3) . . . . no
C22 C21 C25 C27 -62.4(3) . . . . no
C21 C22 C23 C24 0.1(4) . . . . no
C21 C22 C23 C29 178.1(2) . . . . no
C24 C23 C29 C32 -178.5(3) . . . . no
C22 C23 C24 C19 -1.8(4) . . . . no
C24 C23 C29 C30 -58.9(3) . . . . no
C24 C23 C29 C31 62.1(3) . . . . no
C22 C23 C24 O1 178.2(2) . . . . no
C22 C23 C29 C30 123.2(3) . . . . no
C29 C23 C24 O1 0.2(4) . . . . no
C29 C23 C24 C19 -179.8(2) . . . . no
C22 C23 C29 C31 -115.9(3) . . . . no
C22 C23 C29 C32 3.5(4) . . . . no
Si C37 C38 C39 -178.8(2) . . . . no
C42 C37 C38 C39 -0.4(4) . . . . no
Si C37 C42 C41 178.3(3) . . . . no
C38 C37 C42 C41 -0.1(5) . . . . no
C37 C38 C39 C40 0.5(5) . . . . no
C38 C39 C40 C41 -0.2(5) . . . . no
C39 C40 C41 C42 -0.3(6) . . . . no
C40 C41 C42 C37 0.4(6) . . . . no
Si C43 C44 C45 178.8(2) . . . . no
C48 C43 C44 C45 0.4(4) . . . . no
Si C43 C48 C47 -178.7(2) . . . . no
C44 C43 C48 C47 -0.4(4) . . . . no
C43 C44 C45 C46 -0.2(4) . . . . no
C44 C45 C46 C47 0.0(5) . . . . no
C45 C46 C47 C48 0.0(5) . . . . no
C46 C47 C48 C43 0.2(5) . . . . no
